data_4511188
loop_
_publ_author_name
'Han, Jie'
'Zhao, Liang'
'Yau, Chung-Wah'
'Mak, Thomas C. W.'

_publ_section_title
;
 Hydrogen-Bonded Networks Constructed with 5-Nitrobarbiturate
;
_journal_issue 1
_journal_name_full 'Crystal Growth &amp; Design'
_journal_page_first 308
_journal_paper_doi 10.1021/cg800487b
_journal_volume 9
_journal_year 2009
_chemical_formula_moiety '[(CH3)4N](C4H2N3O5)'
_chemical_formula_sum 'C8 H14 N4 O5'
_chemical_formula_weight 246.23
_chemical_name_systematic
; 
 ? 
;
_space_group_IT_number 15
_symmetry_cell_setting monoclinic
_symmetry_space_group_name_Hall '-C 2yc'
_symmetry_space_group_name_H-M 'C 1 2/c 1'
_atom_sites_solution_hydrogens geom
_atom_sites_solution_primary direct
_atom_sites_solution_secondary difmap
_audit_creation_method SHELXL-97
_cell_angle_alpha 90.00
_cell_angle_beta 124.027(2)
_cell_angle_gamma 90.00
_cell_formula_units_Z 8
_cell_length_a 25.900(3)
_cell_length_b 5.4215(6)
_cell_length_c 18.4291(18)
_cell_measurement_temperature 293(2)
_cell_volume 2144.7(4)
_computing_structure_refinement 'SHELXL-97 (Sheldrick, 1997)'
_computing_structure_solution 'SHELXS-97 (Sheldrick, 1990)'
_diffrn_ambient_temperature 293(2)
_diffrn_measured_fraction_theta_full 0.993
_diffrn_measured_fraction_theta_max 0.993
_diffrn_radiation_monochromator graphite
_diffrn_radiation_source 'fine-focus sealed tube'
_diffrn_radiation_type MoK\a
_diffrn_radiation_wavelength 0.71073
_diffrn_reflns_av_R_equivalents 0.0210
_diffrn_reflns_av_sigmaI/netI 0.0228
_diffrn_reflns_limit_h_max 33
_diffrn_reflns_limit_h_min -34
_diffrn_reflns_limit_k_max 5
_diffrn_reflns_limit_k_min -7
_diffrn_reflns_limit_l_max 21
_diffrn_reflns_limit_l_min -24
_diffrn_reflns_number 6933
_diffrn_reflns_theta_full 27.99
_diffrn_reflns_theta_max 27.99
_diffrn_reflns_theta_min 1.90
_exptl_absorpt_coefficient_mu 0.127
_exptl_absorpt_correction_T_max 1.000000
_exptl_absorpt_correction_T_min 0.802156
_exptl_absorpt_correction_type multi-scan
_exptl_crystal_colour Yellow
_exptl_crystal_density_diffrn 1.525
_exptl_crystal_density_method multi-scan
_exptl_crystal_description Block
_exptl_crystal_F_000 1040
_exptl_crystal_size_max 0.39
_exptl_crystal_size_mid 0.30
_exptl_crystal_size_min 0.23
_refine_diff_density_max 0.337
_refine_diff_density_min -0.272
_refine_diff_density_rms 0.044
_refine_ls_extinction_coef 0.0044(7)
_refine_ls_extinction_expression Fc^*^=kFc[1+0.001xFc^2^\l^3^/sin(2\q)]^-1/4^
_refine_ls_extinction_method SHELXL
_refine_ls_goodness_of_fit_ref 1.065
_refine_ls_hydrogen_treatment mixed
_refine_ls_matrix_type full
_refine_ls_number_parameters 163
_refine_ls_number_reflns 2575
_refine_ls_number_restraints 0
_refine_ls_restrained_S_all 1.065
_refine_ls_R_factor_all 0.0488
_refine_ls_R_factor_gt 0.0399
_refine_ls_shift/su_max 0.001
_refine_ls_shift/su_mean 0.000
_refine_ls_structure_factor_coef Fsqd
_refine_ls_weighting_details 'calc w=1/[\s^2^(Fo^2^)+(0.0589P)^2^+1.2195P] where P=(Fo^2^+2Fc^2^)/3'
_refine_ls_weighting_scheme calc
_refine_ls_wR_factor_gt 0.1103
_refine_ls_wR_factor_ref 0.1159
_reflns_number_gt 2126
_reflns_number_total 2575
_reflns_threshold_expression >2sigma(I)
_cod_data_source_file cg800487b_si_002.cif
_cod_data_source_block complex1
_cod_depositor_comments
;
The following automatic conversions were performed:

'_symmetry_cell_setting' value 'Monoclinic' changed to 'monoclinic'
according to
/usr/data/users/saulius/automatic-downloads/retrospective/ACS/lib/dictionaries/cif_core.dic
dictionary named 'cif_core.dic' version 2.4.2 from 2011-04-26.

Automatic conversion script
Id: cif_fix_values 2281 2013-09-26 08:29:07Z andrius 
;
_cod_original_sg_symbol_H-M C2/c
_cod_database_code 4511188

loop_
_symmetry_equiv_pos_as_xyz
'x, y, z'
'-x, y, -z+1/2'
'x+1/2, y+1/2, z'
'-x+1/2, y+1/2, -z+1/2'
'-x, -y, -z'
'x, -y, z-1/2'
'-x+1/2, -y+1/2, -z'
'x+1/2, -y+1/2, z-1/2'

loop_
_atom_site_label
_atom_site_type_symbol
_atom_site_fract_x
_atom_site_fract_y
_atom_site_fract_z
_atom_site_U_iso_or_equiv
_atom_site_adp_type
_atom_site_occupancy
_atom_site_symmetry_multiplicity
_atom_site_calc_flag
_atom_site_refinement_flags
O1 O 0.57563(6) 1.0981(3) 0.41417(7) 0.0666(5) Uani 1 1 d .
O2 O 0.60891(7) 1.1986(3) 0.54386(8) 0.0689(5) Uani 1 1 d .
O3 O 0.62555(6) 0.7376(2) 0.38169(6) 0.0485(3) Uani 1 1 d .
O4 O 0.77519(5) 0.2940(2) 0.61020(6) 0.0398(3) Uani 1 1 d .
O5 O 0.69804(5) 0.93811(19) 0.67657(6) 0.0353(3) Uani 1 1 d .
N1 N 0.61177(5) 1.0633(2) 0.49304(7) 0.0283(3) Uani 1 1 d .
N2 N 0.70173(5) 0.5306(2) 0.49789(7) 0.0301(3) Uani 1 1 d .
H2N H 0.7064(8) 0.441(3) 0.4653(12) 0.043(5) Uiso 1 1 d .
N3 N 0.73438(5) 0.6190(2) 0.63986(7) 0.0290(3) Uani 1 1 d .
H3N H 0.7539(9) 0.576(3) 0.6936(12) 0.046(5) Uiso 1 1 d .
C1 C 0.65502(6) 0.8689(2) 0.52423(7) 0.0246(3) Uani 1 1 d .
C2 C 0.65731(6) 0.7182(2) 0.46136(8) 0.0277(3) Uani 1 1 d .
C3 C 0.73935(6) 0.4694(2) 0.58430(8) 0.0274(3) Uani 1 1 d .
C4 C 0.69550(6) 0.8234(2) 0.61714(8) 0.0249(3) Uani 1 1 d .
N4 N 0.42673(5) 0.43613(19) 0.31781(7) 0.0266(2) Uani 1 1 d .
C5 C 0.47559(7) 0.6255(3) 0.34224(12) 0.0455(4) Uani 1 1 d .
H5A H 0.4768 0.7401 0.3829 0.068 Uiso 1 1 calc R
H5B H 0.4660 0.7122 0.2907 0.068 Uiso 1 1 calc R
H5C H 0.5154 0.5463 0.3689 0.068 Uiso 1 1 calc R
C6 C 0.44195(7) 0.3004(3) 0.39816(9) 0.0382(3) Uani 1 1 d .
H6A H 0.4428 0.4142 0.4388 0.057 Uiso 1 1 calc R
H6B H 0.4820 0.2229 0.4248 0.057 Uiso 1 1 calc R
H6C H 0.4108 0.1768 0.3824 0.057 Uiso 1 1 calc R
C7 C 0.42521(7) 0.2595(3) 0.25436(9) 0.0380(3) Uani 1 1 d .
H7A H 0.4651 0.1811 0.2810 0.057 Uiso 1 1 calc R
H7B H 0.4157 0.3472 0.2030 0.057 Uiso 1 1 calc R
H7C H 0.3939 0.1366 0.2383 0.057 Uiso 1 1 calc R
C8 C 0.36426(6) 0.5578(3) 0.27631(9) 0.0339(3) Uani 1 1 d .
H8A H 0.3653 0.6714 0.3171 0.051 Uiso 1 1 calc R
H8B H 0.3331 0.4345 0.2606 0.051 Uiso 1 1 calc R
H8C H 0.3545 0.6452 0.2248 0.051 Uiso 1 1 calc R

loop_
_atom_site_aniso_label
_atom_site_aniso_U_11
_atom_site_aniso_U_22
_atom_site_aniso_U_33
_atom_site_aniso_U_23
_atom_site_aniso_U_13
_atom_site_aniso_U_12
O1 0.0695(9) 0.0798(9) 0.0292(6) 0.0083(6) 0.0146(6) 0.0462(8)
O2 0.0937(11) 0.0661(9) 0.0367(6) 0.0012(6) 0.0303(7) 0.0473(8)
O3 0.0619(7) 0.0523(7) 0.0193(5) 0.0013(4) 0.0154(5) 0.0217(5)
O4 0.0403(6) 0.0430(6) 0.0328(5) 0.0063(4) 0.0185(5) 0.0165(5)
O5 0.0397(5) 0.0419(6) 0.0217(4) -0.0061(4) 0.0157(4) 0.0019(4)
N1 0.0300(5) 0.0291(6) 0.0261(5) 0.0015(4) 0.0158(5) 0.0029(4)
N2 0.0353(6) 0.0330(6) 0.0221(5) -0.0020(4) 0.0161(5) 0.0071(5)
N3 0.0292(5) 0.0350(6) 0.0179(5) 0.0015(4) 0.0103(4) 0.0043(4)
C1 0.0261(6) 0.0256(6) 0.0204(5) 0.0001(4) 0.0120(5) 0.0017(4)
C2 0.0309(6) 0.0295(6) 0.0211(6) -0.0011(4) 0.0136(5) 0.0015(5)
C3 0.0261(6) 0.0305(6) 0.0246(6) 0.0008(5) 0.0136(5) 0.0018(5)
C4 0.0248(6) 0.0285(6) 0.0209(5) -0.0021(4) 0.0125(5) -0.0027(5)
N4 0.0278(5) 0.0261(5) 0.0248(5) 0.0002(4) 0.0140(4) 0.0011(4)
C5 0.0402(8) 0.0348(8) 0.0567(10) -0.0004(7) 0.0242(8) -0.0076(6)
C6 0.0389(7) 0.0457(8) 0.0294(7) 0.0104(6) 0.0187(6) 0.0085(6)
C7 0.0437(8) 0.0366(7) 0.0334(7) -0.0037(6) 0.0213(6) 0.0077(6)
C8 0.0320(7) 0.0392(7) 0.0275(6) 0.0025(5) 0.0147(5) 0.0091(6)

loop_
_atom_type_symbol
_atom_type_description
_atom_type_scat_dispersion_real
_atom_type_scat_dispersion_imag
_atom_type_scat_source
C C 0.0033 0.0016 'International Tables Vol C Tables 4.2.6.8 and 6.1.1.4'
H H 0.0000 0.0000 'International Tables Vol C Tables 4.2.6.8 and 6.1.1.4'
N N 0.0061 0.0033 'International Tables Vol C Tables 4.2.6.8 and 6.1.1.4'
O O 0.0106 0.0060 'International Tables Vol C Tables 4.2.6.8 and 6.1.1.4'

loop_
_geom_angle_atom_site_label_1
_geom_angle_atom_site_label_2
_geom_angle_atom_site_label_3
_geom_angle
O2 N1 O1 118.84(12)
O2 N1 C1 120.79(11)
O1 N1 C1 120.36(11)
C3 N2 C2 126.78(11)
C3 N3 C4 126.94(11)
N1 C1 C4 119.80(10)
N1 C1 C2 118.47(10)
C4 C1 C2 121.73(11)
O3 C2 N2 117.53(11)
O3 C2 C1 127.77(12)
N2 C2 C1 114.70(10)
O4 C3 N2 122.33(12)
O4 C3 N3 122.51(12)
N2 C3 N3 115.15(11)
O5 C4 N3 117.71(11)
O5 C4 C1 127.74(12)
N3 C4 C1 114.52(10)
C5 N4 C7 108.91(11)
C5 N4 C6 109.35(11)
C7 N4 C6 109.64(11)
C5 N4 C8 110.01(11)
C7 N4 C8 109.51(10)
C6 N4 C8 109.41(10)

loop_
_geom_bond_atom_site_label_1
_geom_bond_atom_site_label_2
_geom_bond_distance
O1 N1 1.2254(15)
O2 N1 1.2242(15)
O3 C2 1.2213(15)
O4 C3 1.2242(16)
O5 C4 1.2288(15)
N1 C1 1.4057(16)
N2 C3 1.3635(16)
N2 C2 1.3941(16)
N3 C3 1.3673(16)
N3 C4 1.3951(17)
C1 C4 1.4430(16)
C1 C2 1.4460(16)
N4 C5 1.4901(18)
N4 C7 1.4950(16)
N4 C6 1.4955(16)
N4 C8 1.5011(16)

loop_
_geom_hbond_atom_site_label_D
_geom_hbond_atom_site_label_H
_geom_hbond_atom_site_label_A
_geom_hbond_distance_DH
_geom_hbond_distance_HA
_geom_hbond_distance_DA
_geom_hbond_angle_DHA
_geom_hbond_site_symmetry_A
N2 H2N O4 0.834(19) 2.126(19) 2.9589(15) 176.0(18) 7_656
N3 H3N O5 0.855(19) 2.121(19) 2.9738(14) 175.2(17) 4_646

loop_
_geom_torsion_atom_site_label_1
_geom_torsion_atom_site_label_2
_geom_torsion_atom_site_label_3
_geom_torsion_atom_site_label_4
_geom_torsion
O2 N1 C1 C4 1.6(2)
O1 N1 C1 C4 -177.35(14)
O2 N1 C1 C2 -178.66(14)
O1 N1 C1 C2 2.3(2)
C3 N2 C2 O3 -176.24(13)
C3 N2 C2 C1 4.1(2)
N1 C1 C2 O3 0.0(2)
C4 C1 C2 O3 179.71(14)
N1 C1 C2 N2 179.63(11)
C4 C1 C2 N2 -0.67(18)
C2 N2 C3 O4 176.57(13)
C2 N2 C3 N3 -3.8(2)
C4 N3 C3 O4 179.54(13)
C4 N3 C3 N2 -0.09(19)
C3 N3 C4 O5 -179.04(12)
C3 N3 C4 C1 2.97(19)
N1 C1 C4 O5 -0.5(2)
C2 C1 C4 O5 179.80(12)
N1 C1 C4 N3 177.24(11)
C2 C1 C4 N3 -2.45(17)
